data_7062409
loop_
_publ_author_name
'Middya, Puspendu'
'Karmakar, Mainak'
'Gomila, Rosa M.'
'Drew, Michael G. B.'
'Frontera, Antonio'
'Chattopadhyay, Shouvik'

_publ_section_title
;
 The importance of spodium bonds, H-bonds and \p-stacking interactions in
 the solid state structures of four zinc complexes with tetradentate
 secondary diamine ligands
;
_journal_issue 19
_journal_name_full 'New Journal of Chemistry'
_journal_page_first 9346
_journal_page_last 9363
_journal_paper_doi 10.1039/D2NJ05490F
_journal_volume 47
_journal_year 2023
_chemical_formula_sum 'C41 H52 Cl4 N8 O8 S0.64 Zn3'
_chemical_formula_weight 1143.43
_space_group_crystal_system monoclinic
_space_group_IT_number 14
_space_group_name_Hall '-P 2ybc'
_space_group_name_H-M_alt 'P 1 21/c 1'
_atom_sites_solution_hydrogens geom
_audit_creation_method SHELXL-2016/6
_audit_update_record
;
2023-03-30 deposited with the CCDC.	2023-04-03 downloaded from the CCDC.
;
_cell_angle_alpha 90
_cell_angle_beta 100.960(3)
_cell_angle_gamma 90
_cell_formula_units_Z 4
_cell_length_a 11.1806(12)
_cell_length_b 22.442(2)
_cell_length_c 20.274(2)
_cell_measurement_reflns_used 900
_cell_measurement_temperature 273(2)
_cell_measurement_theta_max 25.152
_cell_measurement_theta_min 1.815
_cell_volume 4994.3(9)
_computing_cell_refinement 'SAINT (Bruker, 2000)'
_computing_data_collection 'SMART (Bruker, 2000)'
_computing_data_reduction SAINT
_computing_molecular_graphics 'Ortep-3 for Windows (Farrugia, 1999) and CAMERON (Watkin et al., 1993)'
_computing_structure_refinement 'SHELXL-2016/6 (Sheldrick, 2016)'
_computing_structure_solution 'SHELXT 2014/5 (Sheldrick, 2014)'
_diffrn_ambient_temperature 273(2)
_diffrn_measured_fraction_theta_full 0.995
_diffrn_measured_fraction_theta_max 0.995
_diffrn_measurement_device_type 'BRUKER D8 QUEST AREA DETECTOR'
_diffrn_radiation_type MoK\a
_diffrn_radiation_wavelength 0.71073
_diffrn_reflns_av_R_equivalents 0.0611
_diffrn_reflns_av_unetI/netI 0.0249
_diffrn_reflns_Laue_measured_fraction_full 0.995
_diffrn_reflns_Laue_measured_fraction_max 0.995
_diffrn_reflns_limit_h_max 13
_diffrn_reflns_limit_h_min -13
_diffrn_reflns_limit_k_max 26
_diffrn_reflns_limit_k_min -26
_diffrn_reflns_limit_l_max 24
_diffrn_reflns_limit_l_min -24
_diffrn_reflns_number 145803
_diffrn_reflns_point_group_measured_fraction_full 0.995
_diffrn_reflns_point_group_measured_fraction_max 0.995
_diffrn_reflns_theta_full 25.152
_diffrn_reflns_theta_max 25.152
_diffrn_reflns_theta_min 1.815
_exptl_absorpt_coefficient_mu 1.726
_exptl_absorpt_correction_T_max 0.708
_exptl_absorpt_correction_T_min 0.543
_exptl_absorpt_correction_type multi-scan
_exptl_absorpt_process_details SADABS
_exptl_crystal_colour colourless
_exptl_crystal_density_diffrn 1.521
_exptl_crystal_description block
_exptl_crystal_F_000 2345
_exptl_crystal_size_max 0.4
_exptl_crystal_size_mid 0.3
_exptl_crystal_size_min 0.2
_refine_diff_density_max 0.523
_refine_diff_density_min -0.505
_refine_diff_density_rms 0.073
_refine_ls_extinction_method none
_refine_ls_goodness_of_fit_ref 1.052
_refine_ls_hydrogen_treatment constr
_refine_ls_matrix_type full
_refine_ls_number_parameters 621
_refine_ls_number_reflns 8909
_refine_ls_number_restraints 23
_refine_ls_restrained_S_all 1.053
_refine_ls_R_factor_all 0.0563
_refine_ls_R_factor_gt 0.0401
_refine_ls_shift/su_max 0.010
_refine_ls_shift/su_mean 0.000
_refine_ls_structure_factor_coef Fsqd
_refine_ls_weighting_details 'w=1/[\s^2^(Fo^2^)+(0.0571P)^2^+4.9506P] where P=(Fo^2^+2Fc^2^)/3'
_refine_ls_weighting_scheme calc
_refine_ls_wR_factor_gt 0.1061
_refine_ls_wR_factor_ref 0.1218
_reflns_Friedel_coverage 0.000
_reflns_number_gt 7088
_reflns_number_total 8947
_reflns_threshold_expression 'I > 2\s(I)'
_cod_data_source_file d2nj05490f2.cif
_cod_data_source_block 2
_cod_depositor_comments 'Adding full bibliography for 7062406--7062409.cif.'
_cod_original_sg_symbol_H-M 'P 21/c'
_cod_database_code 7062409
_shelx_shelxl_version_number 2016/6
_shelx_space_group_comment
;
The symmetry employed for this shelxl refinement is uniquely defined
by the following loop, which should always be used as a source of
symmetry information in preference to the above space-group names.
They are only intended as comments.
;

loop_
_space_group_symop_operation_xyz
'x, y, z'
'-x, y+1/2, -z+1/2'
'-x, -y, -z'
'x, -y-1/2, z-1/2'

loop_
_atom_site_label
_atom_site_type_symbol
_atom_site_fract_x
_atom_site_fract_y
_atom_site_fract_z
_atom_site_U_iso_or_equiv
_atom_site_adp_type
_atom_site_occupancy
_atom_site_site_symmetry_order
_atom_site_calc_flag
_atom_site_refinement_flags_posn
_atom_site_refinement_flags_adp
_atom_site_refinement_flags_occupancy
_atom_site_disorder_assembly
_atom_site_disorder_group
Zn1 Zn 0.24287(4) 0.65964(2) 0.42396(2) 0.05713(13) Uani 1 1 d . . . . .
Zn2 Zn 0.32798(4) 0.61436(2) 0.30047(2) 0.05434(13) Uani 1 1 d . . . . .
Zn3 Zn 0.41565(4) 0.62755(2) 0.16234(2) 0.05214(13) Uani 1 1 d . . . . .
Cl1 Cl -0.23992(16) 0.79643(9) 0.20168(8) 0.1319(6) Uani 1 1 d . . . . .
Cl2 Cl 0.84414(12) 0.78399(7) 0.51516(9) 0.1131(5) Uani 1 1 d . . . . .
Cl3 Cl -0.19717(11) 0.50233(7) 0.06133(9) 0.1131(5) Uani 1 1 d . . . . .
Cl4 Cl 0.92910(11) 0.48490(6) 0.37426(9) 0.1039(5) Uani 1 1 d . . . . .
N1 N 0.0688(3) 0.67346(13) 0.44424(14) 0.0545(7) Uani 1 1 d . . . . .
H1N1 H 0.057660 0.716539 0.448221 0.065 Uiso 1 1 calc R U . . .
N2 N 0.3373(3) 0.67480(13) 0.52273(13) 0.0546(7) Uani 1 1 d . . . . .
H2N2 H 0.339463 0.717815 0.531204 0.066 Uiso 1 1 calc R U . . .
N3 N 0.3217(3) 0.60519(14) 0.06547(14) 0.0578(7) Uani 1 1 d . . . . .
H3N3 H 0.320374 0.561650 0.061637 0.069 Uiso 1 1 calc R U . . .
N4 N 0.5844(3) 0.60496(14) 0.14034(14) 0.0548(7) Uani 1 1 d . . . . .
H4N4 H 0.588915 0.561495 0.136847 0.066 Uiso 1 1 calc R U . . .
N5 N 0.4059(4) 0.71741(17) 0.14869(19) 0.0804(10) Uani 1 1 d . . . . .
N6 N 0.4225(4) 0.75243(18) 0.1883(2) 0.0783(10) Uani 1 1 d . . . . .
N7 N 0.4428(7) 0.7916(3) 0.2268(3) 0.161(3) Uani 1 1 d . . . . .
N8 N 0.1808(4) 0.83816(17) 0.33538(18) 0.0857(12) Uani 1 1 d . . . . .
O1 O 0.1751(2) 0.64981(13) 0.32224(11) 0.0628(7) Uani 1 1 d . . . . .
O2 O 0.3980(2) 0.66103(13) 0.38731(12) 0.0646(7) Uani 1 1 d . . . . .
O3 O 0.2455(2) 0.56626(12) 0.43743(13) 0.0647(7) Uani 1 1 d . . . . .
O4 O 0.3066(2) 0.53595(12) 0.34387(13) 0.0648(7) Uani 1 1 d . . . . .
O5 O 0.4836(2) 0.61684(12) 0.26443(11) 0.0563(6) Uani 1 1 d . . . . .
O6 O 0.2222(3) 0.76532(12) 0.41214(14) 0.0722(7) Uani 1 1 d . . . . .
O7 O 0.2655(2) 0.60381(13) 0.19939(12) 0.0625(7) Uani 1 1 d . . . . .
C1 C 0.0810(3) 0.68189(16) 0.29243(17) 0.0530(8) Uani 1 1 d . . . . .
C2 C 0.0799(4) 0.71178(19) 0.23207(18) 0.0663(10) Uani 1 1 d . . . . .
H2 H 0.146569 0.708531 0.210946 0.080 Uiso 1 1 calc R U . . .
C3 C -0.0182(4) 0.7460(2) 0.2033(2) 0.0755(12) Uani 1 1 d . . . . .
H3 H -0.018523 0.765494 0.162793 0.091 Uiso 1 1 calc R U . . .
C4 C -0.1161(4) 0.7511(2) 0.2353(2) 0.0767(12) Uani 1 1 d . . . . .
C5 C -0.1193(4) 0.72112(19) 0.2933(2) 0.0688(11) Uani 1 1 d . . . . .
H5 H -0.187663 0.723986 0.313071 0.083 Uiso 1 1 calc R U . . .
C6 C -0.0211(3) 0.68631(17) 0.32324(17) 0.0563(9) Uani 1 1 d . . . . .
C7 C -0.0241(3) 0.65224(19) 0.38657(19) 0.0644(10) Uani 1 1 d . . . . .
H7A H -0.104311 0.656024 0.397747 0.077 Uiso 1 1 calc R U . . .
H7B H -0.010118 0.610355 0.378926 0.077 Uiso 1 1 calc R U . . .
C8 C 0.0519(4) 0.6459(2) 0.50825(19) 0.0670(10) Uani 1 1 d . . . . .
H8A H 0.058680 0.602954 0.504948 0.080 Uiso 1 1 calc R U . . .
H8B H -0.029255 0.654981 0.515821 0.080 Uiso 1 1 calc R U . . .
C9 C 0.1448(4) 0.66798(19) 0.56713(18) 0.0678(11) Uani 1 1 d . . . . .
H9A H 0.146382 0.711153 0.565272 0.081 Uiso 1 1 calc R U . . .
H9B H 0.117422 0.657001 0.608103 0.081 Uiso 1 1 calc R U . . .
C10 C 0.2733(4) 0.64552(18) 0.57190(17) 0.0651(10) Uani 1 1 d . . . . .
H10A H 0.318630 0.652587 0.616957 0.078 Uiso 1 1 calc R U . . .
H10B H 0.271223 0.602854 0.564127 0.078 Uiso 1 1 calc R U . . .
C11 C 0.4643(4) 0.65313(19) 0.52898(19) 0.0652(10) Uani 1 1 d . . . . .
H11A H 0.462808 0.611532 0.515844 0.078 Uiso 1 1 calc R U . . .
H11B H 0.504848 0.655711 0.575643 0.078 Uiso 1 1 calc R U . . .
C12 C 0.5357(3) 0.68773(17) 0.48676(18) 0.0593(9) Uani 1 1 d . . . . .
C13 C 0.6426(4) 0.7170(2) 0.5157(2) 0.0717(11) Uani 1 1 d . . . . .
H13 H 0.669609 0.715166 0.561989 0.086 Uiso 1 1 calc R U . . .
C14 C 0.7086(4) 0.7484(2) 0.4773(3) 0.0764(12) Uani 1 1 d . . . . .
C15 C 0.6702(4) 0.7528(2) 0.4095(3) 0.0792(13) Uani 1 1 d . . . . .
H15 H 0.714174 0.775438 0.384037 0.095 Uiso 1 1 calc R U . . .
C16 C 0.5656(4) 0.7235(2) 0.3788(2) 0.0728(11) Uani 1 1 d . . . . .
H16 H 0.540470 0.726086 0.332500 0.087 Uiso 1 1 calc R U . . .
C17 C 0.4971(3) 0.68993(17) 0.41648(18) 0.0580(9) Uani 1 1 d . . . . .
C18 C 0.5863(3) 0.58839(16) 0.29116(16) 0.0512(8) Uani 1 1 d . . . . .
C19 C 0.5989(4) 0.55727(19) 0.35184(19) 0.0648(10) Uani 1 1 d . . . . .
H19 H 0.534960 0.557720 0.375206 0.078 Uiso 1 1 calc R U . . .
C20 C 0.7026(4) 0.52609(19) 0.3780(2) 0.0675(10) Uani 1 1 d . . . . .
H20 H 0.709267 0.505963 0.418635 0.081 Uiso 1 1 calc R U . . .
C21 C 0.7962(4) 0.52517(18) 0.3432(2) 0.0673(10) Uani 1 1 d . . . . .
C22 C 0.7901(3) 0.55727(18) 0.2850(2) 0.0643(10) Uani 1 1 d . . . . .
H22 H 0.856365 0.557736 0.263393 0.077 Uiso 1 1 calc R U . . .
C23 C 0.6855(3) 0.58910(16) 0.25824(17) 0.0523(8) Uani 1 1 d . . . . .
C24 C 0.6819(3) 0.62509(18) 0.19568(19) 0.0620(10) Uani 1 1 d . . . . .
H24A H 0.668795 0.666662 0.205307 0.074 Uiso 1 1 calc R U . . .
H24B H 0.759882 0.621967 0.181609 0.074 Uiso 1 1 calc R U . . .
C25 C 0.6009(4) 0.6315(2) 0.0755(2) 0.0715(11) Uani 1 1 d . . . . .
H25A H 0.682761 0.623146 0.068685 0.086 Uiso 1 1 calc R U . . .
H25B H 0.591983 0.674433 0.077675 0.086 Uiso 1 1 calc R U . . .
C26 C 0.5108(4) 0.6079(2) 0.0168(2) 0.0776(12) Uani 1 1 d . . . . .
H26A H 0.511213 0.564711 0.019279 0.093 Uiso 1 1 calc R U . . .
H26B H 0.538108 0.618895 -0.024175 0.093 Uiso 1 1 calc R U . . .
C27 C 0.3804(4) 0.6293(2) 0.01168(19) 0.0728(11) Uani 1 1 d . . . . .
H27A H 0.379945 0.672504 0.013857 0.087 Uiso 1 1 calc R U . . .
H27B H 0.333116 0.617605 -0.031573 0.087 Uiso 1 1 calc R U . . .
C28 C 0.1952(4) 0.62604(19) 0.0584(2) 0.0693(11) Uani 1 1 d . . . . .
H28A H 0.156652 0.624874 0.011309 0.083 Uiso 1 1 calc R U . . .
H28B H 0.195396 0.667114 0.073284 0.083 Uiso 1 1 calc R U . . .
C29 C 0.1219(3) 0.58901(18) 0.09816(19) 0.0616(9) Uani 1 1 d . . . . .
C30 C 0.0115(4) 0.5643(2) 0.0662(2) 0.0750(12) Uani 1 1 d . . . . .
H30 H -0.015810 0.570418 0.020465 0.090 Uiso 1 1 calc R U . . .
C31 C -0.0568(4) 0.5309(2) 0.1019(3) 0.0782(13) Uani 1 1 d . . . . .
C32 C -0.0176(4) 0.5206(2) 0.1681(3) 0.0818(13) Uani 1 1 d . . . . .
H32 H -0.063868 0.497054 0.191512 0.098 Uiso 1 1 calc R U . . .
C33 C 0.0910(4) 0.5449(2) 0.2014(2) 0.0734(11) Uani 1 1 d . . . . .
H33 H 0.116742 0.537743 0.247035 0.088 Uiso 1 1 calc R U . . .
C34 C 0.1617(3) 0.57966(18) 0.16762(18) 0.0585(9) Uani 1 1 d . . . . .
C35 C 0.2717(3) 0.52713(18) 0.3988(2) 0.0607(9) Uani 1 1 d . . . . .
C36 C 0.2614(5) 0.4627(2) 0.4191(3) 0.0885(14) Uani 1 1 d . . . . .
H36A H 0.228462 0.439449 0.380141 0.133 Uiso 1 1 calc R U . . .
H36B H 0.208596 0.459998 0.451174 0.133 Uiso 1 1 calc R U . . .
H36C H 0.340661 0.447856 0.438834 0.133 Uiso 1 1 calc R U . . .
C37 C 0.2463(5) 0.79389(19) 0.3649(2) 0.0774(12) Uani 1 1 d . . . . .
H37 H 0.315984 0.783419 0.348899 0.093 Uiso 1 1 calc R U . . .
C38 C 0.0668(5) 0.8540(3) 0.3549(3) 0.1024(17) Uani 1 1 d . . . . .
H38A H 0.002986 0.854670 0.315812 0.154 Uiso 1 1 calc R U . . .
H38B H 0.074206 0.892748 0.375391 0.154 Uiso 1 1 calc R U . . .
H38C H 0.047749 0.825226 0.386304 0.154 Uiso 1 1 calc R U . . .
C39 C 0.2148(9) 0.8706(3) 0.2801(3) 0.156(3) Uani 1 1 d . . . . .
H39A H 0.146385 0.872643 0.243538 0.234 Uiso 1 1 calc R U . . .
H39B H 0.281038 0.850477 0.265541 0.234 Uiso 1 1 calc R U . . .
H39C H 0.239732 0.910191 0.294523 0.234 Uiso 1 1 calc R U . . .
S1 S 0.4259(3) 0.43174(10) 0.15583(12) 0.0931(12) Uani 0.641(7) 1 d D . P A 1
C40 C 0.2699(8) 0.4182(4) 0.1347(7) 0.124(4) Uani 0.641(7) 1 d D U P A 1
H40A H 0.241630 0.402474 0.173004 0.186 Uiso 0.641(7) 1 calc R U P A 1
H40B H 0.254153 0.389876 0.098564 0.186 Uiso 0.641(7) 1 calc R U P A 1
H40C H 0.227979 0.454733 0.120799 0.186 Uiso 0.641(7) 1 calc R U P A 1
C41 C 0.407(3) 0.4319(13) 0.2375(10) 0.30(2) Uani 0.641(7) 1 d D U P A 1
H41A H 0.405105 0.472296 0.252887 0.452 Uiso 0.641(7) 1 calc R U P A 1
H41B H 0.474303 0.411334 0.264802 0.452 Uiso 0.641(7) 1 calc R U P A 1
H41C H 0.332511 0.412279 0.240741 0.452 Uiso 0.641(7) 1 calc R U P A 1
O8 O 0.4485(10) 0.4950(4) 0.1208(4) 0.092(2) Uani 0.641(7) 1 d . . P A 1
O91 O 0.433(2) 0.4792(9) 0.1347(11) 0.162(11) Uani 0.359(7) 1 d D . P A 2
H91 H 0.505393 0.478302 0.151827 0.195 Uiso 0.359(7) 1 calc R U P A 2
C92 C 0.364(2) 0.4494(12) 0.1776(8) 0.208(19) Uani 0.359(7) 1 d D U P A 2
H92A H 0.338185 0.410191 0.160564 0.250 Uiso 0.359(7) 1 calc R U P A 2
H92B H 0.293288 0.472478 0.183174 0.250 Uiso 0.359(7) 1 calc R U P A 2
C93 C 0.456(2) 0.4455(12) 0.2425(7) 0.097(6) Uani 0.359(7) 1 d D . P A 2
H93A H 0.536392 0.441660 0.232620 0.117 Uiso 0.359(7) 1 calc R U P A 2
H93B H 0.438413 0.411469 0.267603 0.117 Uiso 0.359(7) 1 calc R U P A 2
H93C H 0.451969 0.481005 0.268411 0.117 Uiso 0.359(7) 1 calc R U P A 2

loop_
_atom_site_aniso_label
_atom_site_aniso_U_11
_atom_site_aniso_U_22
_atom_site_aniso_U_33
_atom_site_aniso_U_23
_atom_site_aniso_U_13
_atom_site_aniso_U_12
Zn1 0.0582(3) 0.0783(3) 0.0375(2) -0.00435(19) 0.01569(18) 0.0074(2)
Zn2 0.0528(2) 0.0717(3) 0.0409(2) -0.01052(18) 0.01494(17) 0.00400(19)
Zn3 0.0552(2) 0.0621(3) 0.0399(2) -0.00346(17) 0.01104(17) 0.00023(18)
Cl1 0.1250(13) 0.1498(14) 0.1045(11) 0.0069(10) -0.0202(9) 0.0650(11)
Cl2 0.0652(7) 0.1259(12) 0.1457(13) -0.0498(10) 0.0136(8) -0.0144(7)
Cl3 0.0615(7) 0.1130(10) 0.1535(13) -0.0554(10) -0.0086(7) -0.0093(7)
Cl4 0.0653(7) 0.0915(9) 0.1493(13) 0.0359(8) 0.0065(7) 0.0181(6)
N1 0.0623(18) 0.0576(17) 0.0490(16) 0.0007(13) 0.0246(14) 0.0026(14)
N2 0.0719(19) 0.0542(17) 0.0388(14) 0.0010(12) 0.0132(14) 0.0077(14)
N3 0.0691(19) 0.0613(18) 0.0407(15) -0.0020(13) 0.0049(14) 0.0018(15)
N4 0.0627(18) 0.0601(18) 0.0465(16) 0.0002(13) 0.0231(14) -0.0024(14)
N5 0.108(3) 0.060(2) 0.069(2) -0.0027(18) 0.007(2) 0.003(2)
N6 0.100(3) 0.072(2) 0.064(2) 0.007(2) 0.018(2) 0.023(2)
N7 0.273(8) 0.101(4) 0.091(4) -0.028(3) -0.009(4) 0.047(5)
N8 0.129(4) 0.067(2) 0.058(2) 0.0029(17) 0.010(2) 0.005(2)
O1 0.0601(15) 0.0899(19) 0.0401(12) -0.0067(12) 0.0138(11) 0.0186(13)
O2 0.0607(15) 0.0915(19) 0.0441(13) -0.0195(13) 0.0162(11) -0.0087(14)
O3 0.0783(18) 0.0653(16) 0.0533(14) -0.0055(12) 0.0197(13) 0.0049(13)
O4 0.0728(17) 0.0652(16) 0.0607(16) -0.0083(12) 0.0237(13) 0.0058(13)
O5 0.0486(13) 0.0823(17) 0.0393(12) -0.0017(11) 0.0112(10) 0.0106(12)
O6 0.096(2) 0.0618(16) 0.0586(16) 0.0031(13) 0.0138(15) -0.0050(15)
O7 0.0524(14) 0.0950(19) 0.0413(13) -0.0183(12) 0.0120(11) -0.0103(13)
C1 0.0529(19) 0.062(2) 0.0428(18) -0.0096(15) 0.0049(15) -0.0004(16)
C2 0.068(2) 0.084(3) 0.047(2) -0.0035(19) 0.0108(18) -0.004(2)
C3 0.091(3) 0.081(3) 0.049(2) 0.005(2) 0.001(2) 0.000(2)
C4 0.075(3) 0.084(3) 0.063(3) -0.001(2) -0.009(2) 0.016(2)
C5 0.052(2) 0.084(3) 0.067(3) -0.012(2) 0.0044(18) 0.005(2)
C6 0.054(2) 0.066(2) 0.0482(19) -0.0074(17) 0.0089(16) -0.0020(17)
C7 0.055(2) 0.077(3) 0.064(2) -0.002(2) 0.0189(18) -0.0073(19)
C8 0.077(3) 0.078(3) 0.055(2) 0.0074(19) 0.034(2) 0.002(2)
C9 0.097(3) 0.073(3) 0.0415(19) 0.0025(17) 0.035(2) 0.001(2)
C10 0.093(3) 0.067(2) 0.0370(18) 0.0048(16) 0.0151(18) -0.001(2)
C11 0.072(3) 0.069(2) 0.052(2) 0.0004(18) 0.0033(18) 0.011(2)
C12 0.058(2) 0.065(2) 0.053(2) -0.0071(17) 0.0043(17) 0.0118(18)
C13 0.063(2) 0.083(3) 0.065(2) -0.015(2) 0.001(2) 0.013(2)
C14 0.057(2) 0.081(3) 0.091(3) -0.031(2) 0.015(2) 0.000(2)
C15 0.070(3) 0.078(3) 0.098(4) -0.022(3) 0.038(3) -0.011(2)
C16 0.076(3) 0.086(3) 0.062(2) -0.013(2) 0.026(2) -0.003(2)
C17 0.057(2) 0.066(2) 0.053(2) -0.0146(17) 0.0155(17) 0.0027(18)
C18 0.0498(19) 0.060(2) 0.0433(18) -0.0075(15) 0.0082(15) -0.0016(16)
C19 0.060(2) 0.083(3) 0.052(2) 0.0061(19) 0.0133(17) 0.004(2)
C20 0.065(2) 0.073(3) 0.063(2) 0.010(2) 0.0078(19) -0.001(2)
C21 0.054(2) 0.061(2) 0.082(3) 0.009(2) 0.003(2) 0.0031(18)
C22 0.047(2) 0.071(2) 0.076(3) -0.002(2) 0.0152(18) -0.0004(18)
C23 0.0467(18) 0.061(2) 0.0504(19) -0.0049(16) 0.0127(15) -0.0042(16)
C24 0.054(2) 0.074(2) 0.062(2) -0.0032(19) 0.0203(18) -0.0110(18)
C25 0.083(3) 0.082(3) 0.057(2) 0.009(2) 0.031(2) -0.004(2)
C26 0.101(3) 0.092(3) 0.047(2) 0.001(2) 0.032(2) -0.001(3)
C27 0.098(3) 0.082(3) 0.0383(19) 0.0046(18) 0.012(2) -0.003(2)
C28 0.076(3) 0.071(3) 0.053(2) -0.0030(19) -0.0086(19) 0.008(2)
C29 0.056(2) 0.065(2) 0.060(2) -0.0162(18) 0.0033(17) 0.0069(18)
C30 0.062(2) 0.080(3) 0.073(3) -0.022(2) -0.012(2) 0.013(2)
C31 0.051(2) 0.079(3) 0.101(4) -0.040(3) 0.005(2) 0.000(2)
C32 0.069(3) 0.088(3) 0.094(3) -0.037(3) 0.031(3) -0.014(2)
C33 0.064(2) 0.096(3) 0.064(2) -0.025(2) 0.021(2) -0.012(2)
C34 0.0495(19) 0.074(2) 0.053(2) -0.0219(18) 0.0108(16) -0.0005(17)
C35 0.058(2) 0.065(2) 0.059(2) -0.0036(19) 0.0105(18) 0.0045(18)
C36 0.114(4) 0.069(3) 0.086(3) 0.006(2) 0.027(3) 0.013(3)
C37 0.108(4) 0.061(2) 0.064(3) 0.000(2) 0.017(2) 0.001(2)
C38 0.108(4) 0.085(3) 0.101(4) 0.000(3) -0.013(3) 0.005(3)
C39 0.275(10) 0.110(5) 0.099(5) 0.045(4) 0.077(6) 0.040(6)
S1 0.134(2) 0.0653(16) 0.0866(16) -0.0012(10) 0.0377(14) -0.0021(12)
C40 0.117(8) 0.075(6) 0.194(12) -0.023(7) 0.066(8) -0.018(5)
C41 0.44(5) 0.15(2) 0.33(4) -0.06(2) 0.12(3) 0.07(3)
O8 0.119(5) 0.055(6) 0.100(4) 0.027(4) 0.019(4) -0.031(4)
O91 0.192(17) 0.029(9) 0.29(3) -0.003(12) 0.095(17) -0.029(9)
C92 0.36(5) 0.21(3) 0.098(16) 0.027(17) 0.15(3) 0.14(3)
C93 0.149(16) 0.078(11) 0.069(9) -0.012(8) 0.028(10) -0.010(11)

loop_
_atom_type_symbol
_atom_type_description
_atom_type_scat_dispersion_real
_atom_type_scat_dispersion_imag
_atom_type_scat_source
C C 0.0033 0.0016 'International Tables Vol C Tables 4.2.6.8 and 6.1.1.4'
H H 0.0000 0.0000 'International Tables Vol C Tables 4.2.6.8 and 6.1.1.4'
N N 0.0061 0.0033 'International Tables Vol C Tables 4.2.6.8 and 6.1.1.4'
O O 0.0106 0.0060 'International Tables Vol C Tables 4.2.6.8 and 6.1.1.4'
S S 0.1246 0.1234 'International Tables Vol C Tables 4.2.6.8 and 6.1.1.4'
Zn Zn 0.2839 1.4301 'International Tables Vol C Tables 4.2.6.8 and 6.1.1.4'
Cl Cl 0.1484 0.1585 'International Tables Vol C Tables 4.2.6.8 and 6.1.1.4'

loop_
_geom_angle_atom_site_label_1
_geom_angle_atom_site_label_2
_geom_angle_atom_site_label_3
_geom_angle
_geom_angle_site_symmetry_1
_geom_angle_site_symmetry_3
_geom_angle_publ_flag
O2 Zn1 O1 79.15(10) . . ?
O2 Zn1 N1 166.29(12) . . ?
O1 Zn1 N1 91.92(11) . . ?
O2 Zn1 N2 92.13(11) . . ?
O1 Zn1 N2 170.81(11) . . ?
N1 Zn1 N2 96.11(11) . . ?
O2 Zn1 O3 94.09(11) . . ?
O1 Zn1 O3 90.94(11) . . ?
N1 Zn1 O3 96.46(11) . . ?
N2 Zn1 O3 92.59(11) . . ?
O2 Zn1 O6 91.23(11) . . ?
O1 Zn1 O6 89.75(10) . . ?
N1 Zn1 O6 78.24(11) . . ?
N2 Zn1 O6 87.51(11) . . ?
O3 Zn1 O6 174.67(11) . . ?
O2 Zn1 Zn2 43.06(7) . . ?
O1 Zn1 Zn2 41.50(7) . . ?
N1 Zn1 Zn2 131.77(8) . . ?
N2 Zn1 Zn2 131.51(8) . . ?
O3 Zn1 Zn2 76.97(7) . . ?
O6 Zn1 Zn2 106.89(7) . . ?
O4 Zn2 O1 94.24(11) . . ?
O4 Zn2 O5 111.56(10) . . ?
O1 Zn2 O5 154.10(11) . . ?
O4 Zn2 O7 106.95(11) . . ?
O1 Zn2 O7 97.06(10) . . ?
O5 Zn2 O7 78.11(9) . . ?
O4 Zn2 O2 97.37(11) . . ?
O1 Zn2 O2 79.21(10) . . ?
O5 Zn2 O2 94.69(10) . . ?
O7 Zn2 O2 155.63(11) . . ?
O4 Zn2 Zn1 81.29(7) . . ?
O1 Zn2 Zn1 43.03(7) . . ?
O5 Zn2 Zn1 136.27(7) . . ?
O7 Zn2 Zn1 140.09(7) . . ?
O2 Zn2 Zn1 41.59(7) . . ?
O4 Zn2 Zn3 123.80(7) . . ?
O1 Zn2 Zn3 125.40(7) . . ?
O5 Zn2 Zn3 40.38(7) . . ?
O7 Zn2 Zn3 39.36(7) . . ?
O2 Zn2 Zn3 125.24(7) . . ?
Zn1 Zn2 Zn3 154.91(2) . . ?
N5 Zn3 O7 106.42(15) . . ?
N5 Zn3 O5 104.48(13) . . ?
O7 Zn3 O5 76.91(9) . . ?
N5 Zn3 N4 103.85(15) . . ?
O7 Zn3 N4 149.26(12) . . ?
O5 Zn3 N4 90.60(10) . . ?
N5 Zn3 N3 96.03(14) . . ?
O7 Zn3 N3 88.95(11) . . ?
O5 Zn3 N3 157.64(12) . . ?
N4 Zn3 N3 93.08(12) . . ?
N5 Zn3 Zn2 101.31(12) . . ?
O7 Zn3 Zn2 39.66(6) . . ?
O5 Zn3 Zn2 38.84(6) . . ?
N4 Zn3 Zn2 127.95(8) . . ?
N3 Zn3 Zn2 128.50(9) . . ?
C8 N1 C7 111.6(3) . . ?
C8 N1 Zn1 112.9(2) . . ?
C7 N1 Zn1 109.6(2) . . ?
C8 N1 H1N1 107.5 . . ?
C7 N1 H1N1 107.5 . . ?
Zn1 N1 H1N1 107.5 . . ?
C11 N2 C10 111.9(3) . . ?
C11 N2 Zn1 109.1(2) . . ?
C10 N2 Zn1 110.3(2) . . ?
C11 N2 H2N2 108.5 . . ?
C10 N2 H2N2 108.5 . . ?
Zn1 N2 H2N2 108.5 . . ?
C28 N3 C27 111.4(3) . . ?
C28 N3 Zn3 108.4(2) . . ?
C27 N3 Zn3 112.9(2) . . ?
C28 N3 H3N3 108.0 . . ?
C27 N3 H3N3 108.0 . . ?
Zn3 N3 H3N3 108.0 . . ?
C24 N4 C25 110.6(3) . . ?
C24 N4 Zn3 109.3(2) . . ?
C25 N4 Zn3 111.2(2) . . ?
C24 N4 H4N4 108.6 . . ?
C25 N4 H4N4 108.6 . . ?
Zn3 N4 H4N4 108.6 . . ?
N6 N5 Zn3 127.1(3) . . ?
N5 N6 N7 175.4(6) . . ?
C37 N8 C39 122.0(5) . . ?
C37 N8 C38 120.4(4) . . ?
C39 N8 C38 117.5(5) . . ?
C1 O1 Zn2 138.7(2) . . ?
C1 O1 Zn1 120.4(2) . . ?
Zn2 O1 Zn1 95.47(10) . . ?
C17 O2 Zn1 123.4(2) . . ?
C17 O2 Zn2 141.0(2) . . ?
Zn1 O2 Zn2 95.36(11) . . ?
C35 O3 Zn1 128.0(3) . . ?
C35 O4 Zn2 127.4(2) . . ?
C18 O5 Zn2 125.2(2) . . ?
C18 O5 Zn3 125.6(2) . . ?
Zn2 O5 Zn3 100.78(10) . . ?
C37 O6 Zn1 124.5(3) . . ?
C34 O7 Zn3 129.2(2) . . ?
C34 O7 Zn2 129.1(2) . . ?
Zn3 O7 Zn2 100.98(10) . . ?
O1 C1 C2 122.4(3) . . ?
O1 C1 C6 118.6(3) . . ?
C2 C1 C6 119.0(3) . . ?
C3 C2 C1 120.9(4) . . ?
C3 C2 H2 119.5 . . ?
C1 C2 H2 119.5 . . ?
C2 C3 C4 119.2(4) . . ?
C2 C3 H3 120.4 . . ?
C4 C3 H3 120.4 . . ?
C5 C4 C3 121.3(4) . . ?
C5 C4 Cl1 118.4(4) . . ?
C3 C4 Cl1 120.4(4) . . ?
C4 C5 C6 120.4(4) . . ?
C4 C5 H5 119.8 . . ?
C6 C5 H5 119.8 . . ?
C5 C6 C1 119.1(4) . . ?
C5 C6 C7 121.1(3) . . ?
C1 C6 C7 119.7(3) . . ?
N1 C7 C6 112.6(3) . . ?
N1 C7 H7A 109.1 . . ?
C6 C7 H7A 109.1 . . ?
N1 C7 H7B 109.1 . . ?
C6 C7 H7B 109.1 . . ?
H7A C7 H7B 107.8 . . ?
N1 C8 C9 111.9(3) . . ?
N1 C8 H8A 109.2 . . ?
C9 C8 H8A 109.2 . . ?
N1 C8 H8B 109.2 . . ?
C9 C8 H8B 109.2 . . ?
H8A C8 H8B 107.9 . . ?
C10 C9 C8 116.4(3) . . ?
C10 C9 H9A 108.2 . . ?
C8 C9 H9A 108.2 . . ?
C10 C9 H9B 108.2 . . ?
C8 C9 H9B 108.2 . . ?
H9A C9 H9B 107.3 . . ?
N2 C10 C9 112.6(3) . . ?
N2 C10 H10A 109.1 . . ?
C9 C10 H10A 109.1 . . ?
N2 C10 H10B 109.1 . . ?
C9 C10 H10B 109.1 . . ?
H10A C10 H10B 107.8 . . ?
N2 C11 C12 112.8(3) . . ?
N2 C11 H11A 109.0 . . ?
C12 C11 H11A 109.0 . . ?
N2 C11 H11B 109.0 . . ?
C12 C11 H11B 109.0 . . ?
H11A C11 H11B 107.8 . . ?
C13 C12 C17 118.9(4) . . ?
C13 C12 C11 120.9(4) . . ?
C17 C12 C11 120.2(3) . . ?
C14 C13 C12 121.1(4) . . ?
C14 C13 H13 119.5 . . ?
C12 C13 H13 119.5 . . ?
C15 C14 C13 120.8(4) . . ?
C15 C14 Cl2 119.3(4) . . ?
C13 C14 Cl2 120.0(4) . . ?
C14 C15 C16 119.8(4) . . ?
C14 C15 H15 120.1 . . ?
C16 C15 H15 120.1 . . ?
C15 C16 C17 120.9(4) . . ?
C15 C16 H16 119.5 . . ?
C17 C16 H16 119.5 . . ?
O2 C17 C16 121.3(4) . . ?
O2 C17 C12 120.3(3) . . ?
C16 C17 C12 118.5(4) . . ?
O5 C18 C19 122.1(3) . . ?
O5 C18 C23 120.0(3) . . ?
C19 C18 C23 118.0(3) . . ?
C20 C19 C18 122.1(4) . . ?
C20 C19 H19 119.0 . . ?
C18 C19 H19 119.0 . . ?
C21 C20 C19 118.7(4) . . ?
C21 C20 H20 120.6 . . ?
C19 C20 H20 120.6 . . ?
C20 C21 C22 121.1(4) . . ?
C20 C21 Cl4 120.1(3) . . ?
C22 C21 Cl4 118.8(3) . . ?
C21 C22 C23 120.4(4) . . ?
C21 C22 H22 119.8 . . ?
C23 C22 H22 119.8 . . ?
C22 C23 C18 119.5(3) . . ?
C22 C23 C24 119.6(3) . . ?
C18 C23 C24 120.9(3) . . ?
N4 C24 C23 112.0(3) . . ?
N4 C24 H24A 109.2 . . ?
C23 C24 H24A 109.2 . . ?
N4 C24 H24B 109.2 . . ?
C23 C24 H24B 109.2 . . ?
H24A C24 H24B 107.9 . . ?
N4 C25 C26 112.5(3) . . ?
N4 C25 H25A 109.1 . . ?
C26 C25 H25A 109.1 . . ?
N4 C25 H25B 109.1 . . ?
C26 C25 H25B 109.1 . . ?
H25A C25 H25B 107.8 . . ?
C25 C26 C27 115.6(4) . . ?
C25 C26 H26A 108.4 . . ?
C27 C26 H26A 108.4 . . ?
C25 C26 H26B 108.4 . . ?
C27 C26 H26B 108.4 . . ?
H26A C26 H26B 107.4 . . ?
N3 C27 C26 112.8(3) . . ?
N3 C27 H27A 109.0 . . ?
C26 C27 H27A 109.0 . . ?
N3 C27 H27B 109.0 . . ?
C26 C27 H27B 109.0 . . ?
H27A C27 H27B 107.8 . . ?
N3 C28 C29 112.6(3) . . ?
N3 C28 H28A 109.1 . . ?
C29 C28 H28A 109.1 . . ?
N3 C28 H28B 109.1 . . ?
C29 C28 H28B 109.1 . . ?
H28A C28 H28B 107.8 . . ?
C30 C29 C34 119.2(4) . . ?
C30 C29 C28 119.7(4) . . ?
C34 C29 C28 121.1(3) . . ?
C31 C30 C29 120.3(4) . . ?
C31 C30 H30 119.8 . . ?
C29 C30 H30 119.8 . . ?
C32 C31 C30 120.7(4) . . ?
C32 C31 Cl3 119.8(4) . . ?
C30 C31 Cl3 119.5(4) . . ?
C31 C32 C33 120.3(5) . . ?
C31 C32 H32 119.8 . . ?
C33 C32 H32 119.8 . . ?
C34 C33 C32 120.9(4) . . ?
C34 C33 H33 119.5 . . ?
C32 C33 H33 119.5 . . ?
O7 C34 C33 121.3(4) . . ?
O7 C34 C29 120.2(4) . . ?
C33 C34 C29 118.5(4) . . ?
O3 C35 O4 126.3(4) . . ?
O3 C35 C36 117.6(4) . . ?
O4 C35 C36 116.2(4) . . ?
C35 C36 H36A 109.5 . . ?
C35 C36 H36B 109.5 . . ?
H36A C36 H36B 109.5 . . ?
C35 C36 H36C 109.5 . . ?
H36A C36 H36C 109.5 . . ?
H36B C36 H36C 109.5 . . ?
O6 C37 N8 124.6(5) . . ?
O6 C37 H37 117.7 . . ?
N8 C37 H37 117.7 . . ?
N8 C38 H38A 109.5 . . ?
N8 C38 H38B 109.5 . . ?
H38A C38 H38B 109.5 . . ?
N8 C38 H38C 109.5 . . ?
H38A C38 H38C 109.5 . . ?
H38B C38 H38C 109.5 . . ?
N8 C39 H39A 109.5 . . ?
N8 C39 H39B 109.5 . . ?
H39A C39 H39B 109.5 . . ?
N8 C39 H39C 109.5 . . ?
H39A C39 H39C 109.5 . . ?
H39B C39 H39C 109.5 . . ?
O8 S1 C41 118.6(10) . . ?
O8 S1 C40 106.0(5) . . ?
C41 S1 C40 86.5(12) . . ?
S1 C40 H40A 109.5 . . ?
S1 C40 H40B 109.5 . . ?
H40A C40 H40B 109.5 . . ?
S1 C40 H40C 109.5 . . ?
H40A C40 H40C 109.5 . . ?
H40B C40 H40C 109.5 . . ?
S1 C41 H41A 109.5 . . ?
S1 C41 H41B 109.5 . . ?
H41A C41 H41B 109.5 . . ?
S1 C41 H41C 109.5 . . ?
H41A C41 H41C 109.5 . . ?
H41B C41 H41C 109.5 . . ?
C92 O91 H91 109.5 . . ?
O91 C92 C93 101.6(15) . . ?
O91 C92 H92A 111.4 . . ?
C93 C92 H92A 111.5 . . ?
O91 C92 H92B 111.5 . . ?
C93 C92 H92B 111.5 . . ?
H92A C92 H92B 109.3 . . ?
C92 C93 H93A 109.5 . . ?
C92 C93 H93B 109.5 . . ?
H93A C93 H93B 109.5 . . ?
C92 C93 H93C 109.5 . . ?
H93A C93 H93C 109.5 . . ?
H93B C93 H93C 109.5 . . ?

loop_
_geom_bond_atom_site_label_1
_geom_bond_atom_site_label_2
_geom_bond_distance
_geom_bond_site_symmetry_2
_geom_bond_publ_flag
Zn1 O2 2.012(2) . ?
Zn1 O1 2.069(2) . ?
Zn1 N1 2.088(3) . ?
Zn1 N2 2.106(3) . ?
Zn1 O3 2.113(3) . ?
Zn1 O6 2.390(3) . ?
Zn1 Zn2 3.0188(6) . ?
Zn2 O4 2.002(3) . ?
Zn2 O1 2.009(2) . ?
Zn2 O5 2.012(2) . ?
Zn2 O7 2.049(2) . ?
Zn2 O2 2.070(2) . ?
Zn2 Zn3 3.1518(6) . ?
Zn3 N5 2.036(4) . ?
Zn3 O7 2.036(2) . ?
Zn3 O5 2.079(2) . ?
Zn3 N4 2.083(3) . ?
Zn3 N3 2.104(3) . ?
Cl1 C4 1.749(4) . ?
Cl2 C14 1.756(4) . ?
Cl3 C31 1.749(4) . ?
Cl4 C21 1.751(4) . ?
N1 C8 1.482(4) . ?
N1 C7 1.487(5) . ?
N1 H1N1 0.9800 . ?
N2 C11 1.483(5) . ?
N2 C10 1.486(5) . ?
N2 H2N2 0.9800 . ?
N3 C28 1.471(5) . ?
N3 C27 1.478(5) . ?
N3 H3N3 0.9800 . ?
N4 C24 1.478(5) . ?
N4 C25 1.486(4) . ?
N4 H4N4 0.9800 . ?
N5 N6 1.114(5) . ?
N6 N7 1.168(6) . ?
N8 C37 1.310(6) . ?
N8 C39 1.447(7) . ?
N8 C38 1.448(7) . ?
O1 C1 1.322(4) . ?
O2 C17 1.323(4) . ?
O3 C35 1.248(4) . ?
O4 C35 1.264(5) . ?
O5 C18 1.336(4) . ?
O6 C37 1.224(5) . ?
O7 C34 1.331(4) . ?
C1 C2 1.394(5) . ?
C1 C6 1.405(5) . ?
C2 C3 1.375(6) . ?
C2 H2 0.9300 . ?
C3 C4 1.379(6) . ?
C3 H3 0.9300 . ?
C4 C5 1.362(6) . ?
C5 C6 1.389(5) . ?
C5 H5 0.9300 . ?
C6 C7 1.500(5) . ?
C7 H7A 0.9700 . ?
C7 H7B 0.9700 . ?
C8 C9 1.509(6) . ?
C8 H8A 0.9700 . ?
C8 H8B 0.9700 . ?
C9 C10 1.508(6) . ?
C9 H9A 0.9700 . ?
C9 H9B 0.9700 . ?
C10 H10A 0.9700 . ?
C10 H10B 0.9700 . ?
C11 C12 1.494(6) . ?
C11 H11A 0.9700 . ?
C11 H11B 0.9700 . ?
C12 C13 1.393(6) . ?
C12 C17 1.409(5) . ?
C13 C14 1.366(6) . ?
C13 H13 0.9300 . ?
C14 C15 1.362(7) . ?
C15 C16 1.382(6) . ?
C15 H15 0.9300 . ?
C16 C17 1.399(6) . ?
C16 H16 0.9300 . ?
C18 C19 1.398(5) . ?
C18 C23 1.399(5) . ?
C19 C20 1.372(5) . ?
C19 H19 0.9300 . ?
C20 C21 1.370(6) . ?
C20 H20 0.9300 . ?
C21 C22 1.372(6) . ?
C22 C23 1.389(5) . ?
C22 H22 0.9300 . ?
C23 C24 1.498(5) . ?
C24 H24A 0.9700 . ?
C24 H24B 0.9700 . ?
C25 C26 1.503(6) . ?
C25 H25A 0.9700 . ?
C25 H25B 0.9700 . ?
C26 C27 1.520(6) . ?
C26 H26A 0.9700 . ?
C26 H26B 0.9700 . ?
C27 H27A 0.9700 . ?
C27 H27B 0.9700 . ?
C28 C29 1.505(6) . ?
C28 H28A 0.9700 . ?
C28 H28B 0.9700 . ?
C29 C30 1.396(5) . ?
C29 C34 1.410(5) . ?
C30 C31 1.370(7) . ?
C30 H30 0.9300 . ?
C31 C32 1.351(7) . ?
C32 C33 1.384(6) . ?
C32 H32 0.9300 . ?
C33 C34 1.381(6) . ?
C33 H33 0.9300 . ?
C35 C36 1.513(6) . ?
C36 H36A 0.9600 . ?
C36 H36B 0.9600 . ?
C36 H36C 0.9600 . ?
C37 H37 0.9300 . ?
C38 H38A 0.9600 . ?
C38 H38B 0.9600 . ?
C38 H38C 0.9600 . ?
C39 H39A 0.9600 . ?
C39 H39B 0.9600 . ?
C39 H39C 0.9600 . ?
S1 O8 1.628(7) . ?
S1 C41 1.707(17) . ?
S1 C40 1.742(9) . ?
C40 H40A 0.9600 . ?
C40 H40B 0.9600 . ?
C40 H40C 0.9600 . ?
C41 H41A 0.9600 . ?
C41 H41B 0.9600 . ?
C41 H41C 0.9600 . ?
O91 C92 1.431(10) . ?
O91 H91 0.8200 . ?
C92 C93 1.510(19) . ?
C92 H92A 0.9700 . ?
C92 H92B 0.9700 . ?
C93 H93A 0.9600 . ?
C93 H93B 0.9600 . ?
C93 H93C 0.9600 . ?

loop_
_geom_hbond_atom_site_label_D
_geom_hbond_atom_site_label_H
_geom_hbond_atom_site_label_A
_geom_hbond_distance_DH
_geom_hbond_distance_HA
_geom_hbond_distance_DA
_geom_hbond_angle_DHA
_geom_hbond_site_symmetry_A
N3 H3N3 Cl3 0.98 2.98 3.607(3) 123.0 3_565
N3 H3N3 O8 0.98 2.25 2.963(11) 128.4 .
N3 H3N3 O91 0.98 2.55 3.29(2) 132.8 .
N4 H4N4 O8 0.98 2.15 2.886(8) 131.1 .
N4 H4N4 O91 0.98 2.54 3.283(18) 133.0 .
C7 H7B Cl4 0.97 2.89 3.793(5) 154.7 1_455
C10 H10A N7 0.97 2.70 3.631(7) 161.5 4_576
C10 H10B O3 0.97 2.66 3.220(5) 117.2 .
C13 H13 Cl1 0.93 2.83 3.761(5) 176.6 4_676
C16 H16 N7 0.93 2.66 3.480(7) 148.1 .
C19 H19 O4 0.93 2.56 3.276(5) 134.4 .
C26 H26B S1 0.97 3.00 3.805(5) 141.6 3_665
C33 H33 O4 0.93 2.60 3.399(5) 143.8 .
C38 H38B Cl3 0.96 2.99 3.892(6) 157.9 2
C39 H39B N7 0.96 2.48 3.443(11) 175.7 .

loop_
_geom_torsion_atom_site_label_1
_geom_torsion_atom_site_label_2
_geom_torsion_atom_site_label_3
_geom_torsion_atom_site_label_4
_geom_torsion
_geom_torsion_site_symmetry_1
_geom_torsion_site_symmetry_2
_geom_torsion_site_symmetry_3
_geom_torsion_site_symmetry_4
_geom_torsion_publ_flag
Zn2 O1 C1 C2 -14.1(6) . . . . ?
Zn1 O1 C1 C2 132.6(3) . . . . ?
Zn2 O1 C1 C6 166.4(3) . . . . ?
Zn1 O1 C1 C6 -46.8(4) . . . . ?
O1 C1 C2 C3 -178.3(4) . . . . ?
C6 C1 C2 C3 1.1(6) . . . . ?
C1 C2 C3 C4 0.6(6) . . . . ?
C2 C3 C4 C5 -2.5(7) . . . . ?
C2 C3 C4 Cl1 177.6(3) . . . . ?
C3 C4 C5 C6 2.5(7) . . . . ?
Cl1 C4 C5 C6 -177.6(3) . . . . ?
C4 C5 C6 C1 -0.7(6) . . . . ?
C4 C5 C6 C7 -179.0(4) . . . . ?
O1 C1 C6 C5 178.4(3) . . . . ?
C2 C1 C6 C5 -1.1(5) . . . . ?
O1 C1 C6 C7 -3.3(5) . . . . ?
C2 C1 C6 C7 177.2(3) . . . . ?
C8 N1 C7 C6 171.1(3) . . . . ?
Zn1 N1 C7 C6 -63.0(4) . . . . ?
C5 C6 C7 N1 -115.5(4) . . . . ?
C1 C6 C7 N1 66.2(5) . . . . ?
C7 N1 C8 C9 -179.2(3) . . . . ?
Zn1 N1 C8 C9 56.8(4) . . . . ?
N1 C8 C9 C10 -72.6(5) . . . . ?
C11 N2 C10 C9 178.8(3) . . . . ?
Zn1 N2 C10 C9 -59.5(4) . . . . ?
C8 C9 C10 N2 75.4(4) . . . . ?
C10 N2 C11 C12 -172.1(3) . . . . ?
Zn1 N2 C11 C12 65.5(3) . . . . ?
N2 C11 C12 C13 121.5(4) . . . . ?
N2 C11 C12 C17 -60.1(5) . . . . ?
C17 C12 C13 C14 1.2(6) . . . . ?
C11 C12 C13 C14 179.6(4) . . . . ?
C12 C13 C14 C15 1.2(7) . . . . ?
C12 C13 C14 Cl2 -179.1(3) . . . . ?
C13 C14 C15 C16 -2.3(7) . . . . ?
Cl2 C14 C15 C16 178.0(3) . . . . ?
C14 C15 C16 C17 1.0(7) . . . . ?
Zn1 O2 C17 C16 -137.2(3) . . . . ?
Zn2 O2 C17 C16 35.5(6) . . . . ?
Zn1 O2 C17 C12 42.5(5) . . . . ?
Zn2 O2 C17 C12 -144.8(3) . . . . ?
C15 C16 C17 O2 -179.0(4) . . . . ?
C15 C16 C17 C12 1.4(6) . . . . ?
C13 C12 C17 O2 177.9(3) . . . . ?
C11 C12 C17 O2 -0.5(5) . . . . ?
C13 C12 C17 C16 -2.5(6) . . . . ?
C11 C12 C17 C16 179.2(4) . . . . ?
Zn2 O5 C18 C19 -5.7(5) . . . . ?
Zn3 O5 C18 C19 -147.5(3) . . . . ?
Zn2 O5 C18 C23 174.3(2) . . . . ?
Zn3 O5 C18 C23 32.4(4) . . . . ?
O5 C18 C19 C20 177.4(4) . . . . ?
C23 C18 C19 C20 -2.5(6) . . . . ?
C18 C19 C20 C21 -0.5(6) . . . . ?
C19 C20 C21 C22 3.5(7) . . . . ?
C19 C20 C21 Cl4 -179.0(3) . . . . ?
C20 C21 C22 C23 -3.4(6) . . . . ?
Cl4 C21 C22 C23 179.1(3) . . . . ?
C21 C22 C23 C18 0.2(6) . . . . ?
C21 C22 C23 C24 178.5(4) . . . . ?
O5 C18 C23 C22 -177.3(3) . . . . ?
C19 C18 C23 C22 2.6(5) . . . . ?
O5 C18 C23 C24 4.5(5) . . . . ?
C19 C18 C23 C24 -175.6(3) . . . . ?
C25 N4 C24 C23 -167.0(3) . . . . ?
Zn3 N4 C24 C23 70.3(3) . . . . ?
C22 C23 C24 N4 119.6(4) . . . . ?
C18 C23 C24 N4 -62.2(5) . . . . ?
C24 N4 C25 C26 174.6(3) . . . . ?
Zn3 N4 C25 C26 -63.8(4) . . . . ?
N4 C25 C26 C27 72.1(5) . . . . ?
C28 N3 C27 C26 -179.1(3) . . . . ?
Zn3 N3 C27 C26 58.7(4) . . . . ?
C25 C26 C27 N3 -69.0(5) . . . . ?
C27 N3 C28 C29 162.8(3) . . . . ?
Zn3 N3 C28 C29 -72.5(3) . . . . ?
N3 C28 C29 C30 -126.6(4) . . . . ?
N3 C28 C29 C34 54.5(5) . . . . ?
C34 C29 C30 C31 -0.5(6) . . . . ?
C28 C29 C30 C31 -179.4(4) . . . . ?
C29 C30 C31 C32 -1.2(7) . . . . ?
C29 C30 C31 Cl3 178.0(3) . . . . ?
C30 C31 C32 C33 1.6(7) . . . . ?
Cl3 C31 C32 C33 -177.5(3) . . . . ?
C31 C32 C33 C34 -0.5(7) . . . . ?
Zn3 O7 C34 C33 153.4(3) . . . . ?
Zn2 O7 C34 C33 -15.4(5) . . . . ?
Zn3 O7 C34 C29 -26.3(5) . . . . ?
Zn2 O7 C34 C29 164.9(3) . . . . ?
C32 C33 C34 O7 179.1(4) . . . . ?
C32 C33 C34 C29 -1.1(6) . . . . ?
C30 C29 C34 O7 -178.7(3) . . . . ?
C28 C29 C34 O7 0.2(6) . . . . ?
C30 C29 C34 C33 1.6(6) . . . . ?
C28 C29 C34 C33 -179.5(4) . . . . ?
Zn1 O3 C35 O4 2.6(6) . . . . ?
Zn1 O3 C35 C36 -177.5(3) . . . . ?
Zn2 O4 C35 O3 -1.2(6) . . . . ?
Zn2 O4 C35 C36 178.9(3) . . . . ?
Zn1 O6 C37 N8 139.0(4) . . . . ?
C39 N8 C37 O6 179.4(5) . . . . ?
C38 N8 C37 O6 -4.2(7) . . . . ?
